data_2241904
loop_
_publ_author_name
'Quinlivan, Patrick J.'
'Upmacis, Rita K.'

_publ_section_title
;
 Crystal structure of
 di-\m-chlorido-bis[chloridobis(1,2-dimethyl-5-nitro-1<i>H</i>-imidazole-\k<i>N</i>^3^)copper(II)]
 acetonitrile disolvate
;
_journal_coeditor_code LH5820
_journal_issue 11
_journal_name_full 'Acta Crystallographica Section E'
_journal_page_first 1633
_journal_page_last 1636
_journal_paper_doi 10.1107/S2056989016015413
_journal_volume 72
_journal_year 2016
_chemical_formula_iupac '[Cu2 Cl4 (C5 H7 N3 O2)4], 2C2 H3 N'
_chemical_formula_moiety 'C20 H28 Cl4 Cu2 N12 O8, 2(C2 H3 N)'
_chemical_formula_sum 'C24 H34 Cl4 Cu2 N14 O8'
_chemical_formula_weight 915.53
_chemical_name_systematic
'Di-\m-chlorido-bis[chloridobis(1,2-dimethyl-5-nitro-1<i>H</i>-imidazole-\k<i>N</i>^3^)copper(II)]  acetonitrile disolvate'
_space_group_crystal_system monoclinic
_space_group_IT_number 14
_space_group_name_Hall '-P 2ybc'
_space_group_name_H-M_alt 'P 1 21/c 1'
_symmetry_space_group_name_Hall '-P 2ybc'
_symmetry_space_group_name_H-M 'P 1 21/c 1'
_atom_sites_solution_hydrogens geom
_audit_creation_method SHELXL-2014/7
_cell_angle_alpha 90
_cell_angle_beta 96.4240(10)
_cell_angle_gamma 90
_cell_formula_units_Z 2
_cell_length_a 13.9545(8)
_cell_length_b 6.7004(4)
_cell_length_c 19.5031(11)
_cell_measurement_reflns_used 9452
_cell_measurement_temperature 130(2)
_cell_measurement_theta_max 30.60
_cell_measurement_theta_min 2.94
_cell_volume 1812.10(18)
_computing_cell_refinement
;
SAINT (Bruker, 2010)
;
_computing_data_collection
;
APEX2 (Bruker, 2010)
;
_computing_data_reduction
;
SAINT (Bruker, 2010)
;
_computing_molecular_graphics
;
SHELXTL (Sheldrick, 2008)
;
_computing_publication_material
;
SHELXTL (Sheldrick, 2008)
;
_computing_structure_refinement
;
SHELXL2014 (Sheldrick, 2015)
;
_computing_structure_solution
;
SHELXS97 (Sheldrick, 2008)
;
_diffrn_ambient_temperature 130(2)
_diffrn_measured_fraction_theta_full 1.000
_diffrn_measured_fraction_theta_max 0.999
_diffrn_measurement_device_type 'Bruker APEXII CCD'
_diffrn_measurement_method '\f and \w scans'
_diffrn_radiation_type MoK\a
_diffrn_radiation_wavelength 0.71073
_diffrn_reflns_av_R_equivalents 0.0328
_diffrn_reflns_limit_h_max 19
_diffrn_reflns_limit_h_min -19
_diffrn_reflns_limit_k_max 9
_diffrn_reflns_limit_k_min -9
_diffrn_reflns_limit_l_max 27
_diffrn_reflns_limit_l_min -27
_diffrn_reflns_number 28822
_diffrn_reflns_theta_full 25.242
_diffrn_reflns_theta_max 30.609
_diffrn_reflns_theta_min 1.468
_exptl_absorpt_coefficient_mu 1.535
_exptl_absorpt_correction_T_max 0.7461
_exptl_absorpt_correction_T_min 0.6372
_exptl_absorpt_correction_type multi-scan
_exptl_absorpt_process_details
;
(SADABS; Bruker, 2010)
;
_exptl_crystal_colour blue
_exptl_crystal_density_diffrn 1.678
_exptl_crystal_description block
_exptl_crystal_F_000 932
_exptl_crystal_size_max 0.350
_exptl_crystal_size_mid 0.170
_exptl_crystal_size_min 0.100
_platon_squeeze_details
;The unit cell contains 4 acetonitrile molecules which have been
treated as a diffuse contribution to the overall scattering without
specific atom positions by SQUEEZE/PLATON.
See: (a) A.L.Spek (2005) PLATON, A Multipurpose Crystallographic Tool,
Utrecht University, Utrecht, The Netherlands.
(b) A.L.Spek, J.Appl.Cryst. 2003, 36, 7-13.
;
_refine_diff_density_max 0.505
_refine_diff_density_min -0.508
_refine_ls_extinction_method none
_refine_ls_goodness_of_fit_ref 1.260
_refine_ls_hydrogen_treatment constr
_refine_ls_matrix_type full
_refine_ls_number_parameters 212
_refine_ls_number_reflns 5564
_refine_ls_number_restraints 0
_refine_ls_restrained_S_all 1.260
_refine_ls_R_factor_all 0.0264
_refine_ls_R_factor_gt 0.0236
_refine_ls_shift/su_max 0.033
_refine_ls_shift/su_mean 0.001
_refine_ls_structure_factor_coef Fsqd
_refine_ls_weighting_details 'w=1/[\s^2^(Fo^2^)+(0.0371P)^2^] where P=(Fo^2^+2Fc^2^)/3'
_refine_ls_weighting_scheme calc
_refine_ls_wR_factor_gt 0.0697
_refine_ls_wR_factor_ref 0.0709
_reflns_number_gt 5034
_reflns_number_total 5564
_reflns_threshold_expression 'I > 2\s(I)'
_cod_data_source_file lh5820sup1.cif
_cod_data_source_block I
_cod_database_code 2241904
_shelx_space_group_comment
;
The symmetry employed for this shelxl refinement is uniquely defined
by the following loop, which should always be used as a source of
symmetry information in preference to the above space-group names.
They are only intended as comments.
;
_shelx_estimated_absorpt_t_min 0.616
_shelx_estimated_absorpt_t_max 0.862

loop_
_space_group_symop_operation_xyz
'x, y, z'
'-x, y+1/2, -z+1/2'
'-x, -y, -z'
'x, -y-1/2, z-1/2'

loop_
_atom_site_type_symbol
_atom_site_label
_atom_site_fract_x
_atom_site_fract_y
_atom_site_fract_z
_atom_site_U_iso_or_equiv
_atom_site_adp_type
_atom_site_calc_flag
_atom_site_occupancy
Cu Cu 0.41957(2) 0.46806(2) 0.42320(2) 0.01249(5) Uani d 1
Cl Cl1 0.32308(2) 0.45734(5) 0.32075(2) 0.02105(7) Uani d 1
Cl Cl2 0.46436(2) 0.25939(4) 0.52033(2) 0.01295(6) Uani d 1
O O11 0.10021(7) 0.39434(18) 0.58607(6) 0.0303(2) Uani d 1
O O12 0.02709(7) 0.66914(16) 0.55203(5) 0.0280(2) Uani d 1
O O21 0.81805(7) 0.13329(16) 0.33794(5) 0.0263(2) Uani d 1
O O22 0.72749(7) -0.08394(15) 0.38274(6) 0.0276(2) Uani d 1
N N11 0.09544(8) 0.55179(17) 0.55458(6) 0.0209(2) Uani d 1
N N12 0.18478(7) 0.77681(16) 0.48250(5) 0.01611(19) Uani d 1
N N13 0.30915(7) 0.58276(15) 0.46736(5) 0.01353(18) Uani d 1
N N21 0.74156(7) 0.07990(16) 0.35776(5) 0.0175(2) Uani d 1
N N22 0.65940(7) 0.39673(15) 0.31873(5) 0.01363(18) Uani d 1
N N23 0.53211(7) 0.37776(14) 0.37688(5) 0.01264(18) Uani d 1
C C11 0.17488(8) 0.59978(19) 0.51720(6) 0.0164(2) Uani d 1
C C12 0.25207(9) 0.48130(18) 0.50794(6) 0.0152(2) Uani d 1
H H12A 0.2639 0.3513 0.5264 0.018 Uiso calc 1
C C13 0.26757(8) 0.76046(17) 0.45264(6) 0.0146(2) Uani d 1
C C14 0.12067(10) 0.9527(2) 0.47787(8) 0.0247(3) Uani d 1
H H14A 0.1480 1.0572 0.4508 0.037 Uiso calc 1
H H14B 0.1145 1.0030 0.5244 0.037 Uiso calc 1
H H14C 0.0569 0.9147 0.4554 0.037 Uiso calc 1
C C15 0.30624(9) 0.92050(19) 0.41131(7) 0.0189(2) Uani d 1
H H15A 0.3555 0.8650 0.3847 0.028 Uiso calc 1
H H15B 0.3350 1.0252 0.4422 0.028 Uiso calc 1
H H15C 0.2538 0.9774 0.3797 0.028 Uiso calc 1
C C21 0.66334(8) 0.21847(17) 0.35462(6) 0.0138(2) Uani d 1
C C22 0.58485(8) 0.20765(17) 0.39040(6) 0.0135(2) Uani d 1
H H22A 0.5696 0.1011 0.4194 0.016 Uiso calc 1
C C23 0.57767(8) 0.48769(17) 0.33275(6) 0.0131(2) Uani d 1
C C24 0.72860(10) 0.4744(2) 0.27397(7) 0.0218(3) Uani d 1
H H24A 0.7509 0.3653 0.2463 0.033 Uiso calc 1
H H24B 0.7838 0.5330 0.3024 0.033 Uiso calc 1
H H24C 0.6973 0.5768 0.2433 0.033 Uiso calc 1
C C25 0.54213(9) 0.68022(18) 0.30190(6) 0.0181(2) Uani d 1
H H25A 0.4740 0.6973 0.3085 0.027 Uiso calc 1
H H25B 0.5491 0.6802 0.2525 0.027 Uiso calc 1
H H25C 0.5798 0.7902 0.3244 0.027 Uiso calc 1

loop_
_atom_site_aniso_label
_atom_site_aniso_U_11
_atom_site_aniso_U_22
_atom_site_aniso_U_33
_atom_site_aniso_U_12
_atom_site_aniso_U_13
_atom_site_aniso_U_23
Cu 0.01138(8) 0.01446(8) 0.01188(8) 0.00362(5) 0.00239(5) -0.00060(5)
Cl1 0.01728(14) 0.02815(16) 0.01670(14) 0.00367(11) -0.00253(11) -0.00714(11)
Cl2 0.01421(12) 0.01058(12) 0.01442(12) 0.00041(9) 0.00312(9) 0.00093(9)
O11 0.0229(5) 0.0378(6) 0.0318(6) 0.0017(4) 0.0102(4) 0.0092(5)
O12 0.0167(4) 0.0344(6) 0.0343(6) 0.0063(4) 0.0090(4) -0.0021(4)
O21 0.0165(4) 0.0332(5) 0.0304(5) 0.0058(4) 0.0078(4) 0.0035(4)
O22 0.0259(5) 0.0198(4) 0.0379(6) 0.0084(4) 0.0066(4) 0.0071(4)
N11 0.0131(5) 0.0292(6) 0.0208(5) 0.0021(4) 0.0034(4) -0.0032(4)
N12 0.0126(4) 0.0188(5) 0.0171(5) 0.0049(4) 0.0020(4) -0.0022(4)
N13 0.0116(4) 0.0151(4) 0.0140(4) 0.0015(3) 0.0020(3) -0.0017(3)
N21 0.0157(5) 0.0211(5) 0.0157(5) 0.0038(4) 0.0018(4) -0.0016(4)
N22 0.0139(4) 0.0151(4) 0.0122(4) 0.0009(4) 0.0029(3) 0.0007(3)
N23 0.0135(4) 0.0125(4) 0.0122(4) 0.0023(3) 0.0026(3) 0.0003(3)
C11 0.0131(5) 0.0211(6) 0.0155(5) 0.0017(4) 0.0035(4) -0.0016(4)
C12 0.0132(5) 0.0173(5) 0.0153(5) 0.0001(4) 0.0022(4) -0.0009(4)
C13 0.0116(5) 0.0171(5) 0.0148(5) 0.0015(4) 0.0001(4) -0.0034(4)
C14 0.0214(6) 0.0248(7) 0.0287(7) 0.0140(5) 0.0061(5) 0.0000(5)
C15 0.0190(6) 0.0162(5) 0.0217(6) 0.0024(4) 0.0030(5) 0.0019(4)
C21 0.0139(5) 0.0143(5) 0.0135(5) 0.0031(4) 0.0020(4) -0.0008(4)
C22 0.0154(5) 0.0122(5) 0.0130(5) 0.0023(4) 0.0025(4) 0.0005(4)
C23 0.0142(5) 0.0133(5) 0.0118(5) 0.0007(4) 0.0015(4) -0.0009(4)
C24 0.0190(6) 0.0278(7) 0.0202(6) 0.0008(5) 0.0087(5) 0.0068(5)
C25 0.0207(6) 0.0158(5) 0.0186(6) 0.0031(4) 0.0049(4) 0.0047(4)

loop_
_atom_type_symbol
_atom_type_description
_atom_type_scat_dispersion_real
_atom_type_scat_dispersion_imag
_atom_type_scat_source
C C 0.0033 0.0016 'International Tables Vol C Tables 4.2.6.8 and 6.1.1.4'
H H 0.0000 0.0000 'International Tables Vol C Tables 4.2.6.8 and 6.1.1.4'
N N 0.0061 0.0033 'International Tables Vol C Tables 4.2.6.8 and 6.1.1.4'
O O 0.0106 0.0060 'International Tables Vol C Tables 4.2.6.8 and 6.1.1.4'
Cl Cl 0.1484 0.1585 'International Tables Vol C Tables 4.2.6.8 and 6.1.1.4'
Cu Cu 0.3201 1.2651 'International Tables Vol C Tables 4.2.6.8 and 6.1.1.4'

loop_
_geom_angle_atom_site_label_1
_geom_angle_atom_site_label_2
_geom_angle_atom_site_label_3
_geom_angle_site_symmetry_3
_geom_angle
N23 Cu N13 . 175.06(4)
N23 Cu Cl1 . 90.65(3)
N13 Cu Cl1 . 88.95(3)
N23 Cu Cl2 . 91.85(3)
N13 Cu Cl2 . 91.68(3)
Cl1 Cu Cl2 . 139.002(12)
N23 Cu Cl2 3_666 85.42(3)
N13 Cu Cl2 3_666 91.21(3)
Cl1 Cu Cl2 3_666 132.139(12)
Cl2 Cu Cl2 3_666 88.842(10)
Cu Cl2 Cu 3_666 91.158(10)
N11 O12 N11 3_566 95.37(8)
O11 N11 O12 . 124.80(11)
O11 N11 C11 . 116.73(10)
O12 N11 C11 . 118.46(11)
O11 N11 O12 3_566 85.14(8)
O12 N11 O12 3_566 84.63(8)
C11 N11 O12 3_566 100.10(7)
C13 N12 C11 . 106.15(10)
C13 N12 C14 . 125.32(11)
C11 N12 C14 . 128.53(10)
C13 N13 C12 . 107.43(10)
C13 N13 Cu . 125.75(8)
C12 N13 Cu . 125.84(8)
O21 N21 O22 . 124.71(11)
O21 N21 C21 . 118.93(11)
O22 N21 C21 . 116.32(10)
C23 N22 C21 . 105.94(9)
C23 N22 C24 . 126.03(10)
C21 N22 C24 . 128.03(10)
C23 N23 C22 . 107.29(9)
C23 N23 Cu . 125.24(8)
C22 N23 Cu . 126.94(8)
C12 C11 N12 . 108.11(10)
C12 C11 N11 . 127.19(12)
N12 C11 N11 . 124.69(10)
C11 C12 N13 . 107.88(11)
C11 C12 H12A . 126.1
N13 C12 H12A . 126.1
N13 C13 N12 . 110.42(11)
N13 C13 C15 . 125.78(11)
N12 C13 C15 . 123.78(11)
N12 C14 H14A . 109.5
N12 C14 H14B . 109.5
H14A C14 H14B . 109.5
N12 C14 H14C . 109.5
H14A C14 H14C . 109.5
H14B C14 H14C . 109.5
C13 C15 H15A . 109.5
C13 C15 H15B . 109.5
H15A C15 H15B . 109.5
C13 C15 H15C . 109.5
H15A C15 H15C . 109.5
H15B C15 H15C . 109.5
C22 C21 N22 . 108.42(10)
C22 C21 N21 . 126.61(11)
N22 C21 N21 . 124.75(10)
C21 C22 N23 . 107.62(10)
C21 C22 H22A . 126.2
N23 C22 H22A . 126.2
N23 C23 N22 . 110.69(10)
N23 C23 C25 . 125.06(10)
N22 C23 C25 . 124.23(11)
N22 C24 H24A . 109.5
N22 C24 H24B . 109.5
H24A C24 H24B . 109.5
N22 C24 H24C . 109.5
H24A C24 H24C . 109.5
H24B C24 H24C . 109.5
C23 C25 H25A . 109.5
C23 C25 H25B . 109.5
H25A C25 H25B . 109.5
C23 C25 H25C . 109.5
H25A C25 H25C . 109.5
H25B C25 H25C . 109.5

loop_
_geom_bond_atom_site_label_1
_geom_bond_atom_site_label_2
_geom_bond_site_symmetry_2
_geom_bond_distance
Cu N23 . 1.9914(9)
Cu N13 . 2.0009(10)
Cu Cl1 . 2.2822(3)
Cu Cl2 . 2.3811(3)
Cu Cl2 3_666 2.6024(3)
Cl2 Cu 3_666 2.6024(3)
O11 N11 . 1.2188(16)
O12 N11 . 1.2329(14)
O12 N11 3_566 2.9399(15)
O21 N21 . 1.2285(14)
O22 N21 . 1.2258(15)
N11 C11 . 1.4299(16)
N11 O12 3_566 2.9399(15)
N12 C13 . 1.3552(15)
N12 C11 . 1.3802(16)
N12 C14 . 1.4764(15)
N13 C13 . 1.3414(15)
N13 C12 . 1.3653(15)
N21 C21 . 1.4291(15)
N22 C23 . 1.3478(15)
N22 C21 . 1.3823(15)
N22 C24 . 1.4678(16)
N23 C23 . 1.3455(15)
N23 C22 . 1.3663(14)
C11 C12 . 1.3662(16)
C12 H12A . 0.9500
C13 C15 . 1.4792(17)
C14 H14A . 0.9800
C14 H14B . 0.9800
C14 H14C . 0.9800
C15 H15A . 0.9800
C15 H15B . 0.9800
C15 H15C . 0.9800
C21 C22 . 1.3649(16)
C22 H22A . 0.9500
C23 C25 . 1.4850(16)
C24 H24A . 0.9800
C24 H24B . 0.9800
C24 H24C . 0.9800
C25 H25A . 0.9800
C25 H25B . 0.9800
C25 H25C . 0.9800

loop_
_geom_hbond_atom_site_label_D
_geom_hbond_atom_site_label_H
_geom_hbond_atom_site_label_A
_geom_hbond_site_symmetry_A
_geom_hbond_distance_DH
_geom_hbond_distance_HA
_geom_hbond_distance_DA
_geom_hbond_angle_DHA
C25 H25C O22 1_565 0.98 2.39 3.2804(17) 150.3
C15 H15B Cl2 1_565 0.98 2.73 3.6737(13) 162.8
C12 H12A O22 3_656 0.95 2.51 3.4029(16) 156.1
C22 H22A Cl2 3_656 0.95 2.75 3.6828(12) 167.3
C24 H24C Cl1 2_655 0.98 2.84 3.7555(13) 155.9

loop_
_geom_torsion_atom_site_label_1
_geom_torsion_atom_site_label_2
_geom_torsion_atom_site_label_3
_geom_torsion_atom_site_label_4
_geom_torsion_site_symmetry_1
_geom_torsion_site_symmetry_4
_geom_torsion
N11 O12 N11 O11 3_566 . -80.27(13)
N11 O12 N11 C11 3_566 . 98.59(11)
N11 O12 N11 O12 3_566 3_566 0.0
C13 N12 C11 C12 . . 0.40(13)
C14 N12 C11 C12 . . -179.12(12)
C13 N12 C11 N11 . . -178.29(11)
C14 N12 C11 N11 . . 2.2(2)
O11 N11 C11 C12 . . 6.01(19)
O12 N11 C11 C12 . . -172.94(12)
O12 N11 C11 C12 3_566 . -83.60(13)
O11 N11 C11 N12 . . -175.55(12)
O12 N11 C11 N12 . . 5.50(18)
O12 N11 C11 N12 3_566 . 94.84(12)
N12 C11 C12 N13 . . -0.50(13)
N11 C11 C12 N13 . . 178.15(11)
C13 N13 C12 C11 . . 0.40(13)
Cu N13 C12 C11 . . -168.81(8)
C12 N13 C13 N12 . . -0.15(13)
Cu N13 C13 N12 . . 169.07(8)
C12 N13 C13 C15 . . 178.42(11)
Cu N13 C13 C15 . . -12.36(17)
C11 N12 C13 N13 . . -0.16(13)
C14 N12 C13 N13 . . 179.38(11)
C11 N12 C13 C15 . . -178.76(11)
C14 N12 C13 C15 . . 0.78(19)
C23 N22 C21 C22 . . -1.06(13)
C24 N22 C21 C22 . . 179.19(11)
C23 N22 C21 N21 . . -175.98(11)
C24 N22 C21 N21 . . 4.28(19)
O21 N21 C21 C22 . . -160.72(12)
O22 N21 C21 C22 . . 16.86(18)
O21 N21 C21 N22 . . 13.27(17)
O22 N21 C21 N22 . . -169.15(11)
N22 C21 C22 N23 . . 0.11(13)
N21 C21 C22 N23 . . 174.90(11)
C23 N23 C22 C21 . . 0.90(13)
Cu N23 C22 C21 . . -171.07(8)
C22 N23 C23 N22 . . -1.62(13)
Cu N23 C23 N22 . . 170.52(7)
C22 N23 C23 C25 . . 176.82(11)
Cu N23 C23 C25 . . -11.04(16)
C21 N22 C23 N23 . . 1.66(13)
C24 N22 C23 N23 . . -178.59(11)
C21 N22 C23 C25 . . -176.79(11)
C24 N22 C23 C25 . . 2.96(19)

loop_
_platon_squeeze_void_nr
_platon_squeeze_void_average_x
_platon_squeeze_void_average_y
_platon_squeeze_void_average_z
_platon_squeeze_void_volume
_platon_squeeze_void_count_electrons
_platon_squeeze_void_content
1 0.000 -0.022 0.250 163 46 ' '
2 0.000 -0.028 0.750 163 46 ' '

_cod_database_fobs_code 2241904
